data_4121418
loop_
_publ_author_name
'Wu, Hao'
'Haeffner, Fredrik'
'Hoveyda, Amir H.'

_publ_section_title
;
 An efficient, practical, and enantioselective method for synthesis of
 homoallenylamides catalyzed by an aminoalcohol-derived, boron-based
 catalyst.
;
_journal_issue 10
_journal_name_full 'Journal of the American Chemical Society'
_journal_page_first 3780
_journal_page_last 3783
_journal_paper_doi 10.1021/ja500374p
_journal_volume 136
_journal_year 2014
_chemical_absolute_configuration ad
_chemical_formula_moiety 'C12 H13 N O3'
_chemical_formula_sum 'C12 H13 N O3'
_chemical_formula_weight 219.23
_chemical_name_systematic
;
 ?
;
_space_group_crystal_system orthorhombic
_space_group_IT_number 19
_space_group_name_Hall 'P 2ac 2ab'
_space_group_name_H-M_alt 'P 21 21 21'
_symmetry_space_group_name_Hall 'P 2ac 2ab'
_symmetry_space_group_name_H-M 'P 21 21 21'
_atom_sites_solution_hydrogens mixed
_atom_sites_solution_primary direct
_atom_sites_solution_secondary difmap
_audit_creation_method SHELXL-2013
_cell_angle_alpha 90
_cell_angle_beta 90
_cell_angle_gamma 90
_cell_formula_units_Z 4
_cell_length_a 5.6723(5)
_cell_length_b 12.2790(10)
_cell_length_c 16.0430(13)
_cell_measurement_reflns_used 9894
_cell_measurement_temperature 100(2)
_cell_measurement_theta_max 67.89
_cell_measurement_theta_min 4.53
_cell_volume 1117.40(16)
_computing_cell_refinement 'SAINT (Bruker, 2013)'
_computing_data_collection 'APEX2 (Bruker, 2013)'
_computing_data_reduction 'SAINT (Bruker, 2013)'
_computing_molecular_graphics 'Bruker SHELXTL'
_computing_publication_material 'Bruker SHELXTL'
_computing_structure_refinement 'SHELXL-2013 (Sheldrick, 2013)'
_computing_structure_solution 'SHELXL-2013 (Sheldrick, 2013)'
_diffrn_ambient_temperature 100(2)
_diffrn_measured_fraction_theta_full 0.985
_diffrn_measured_fraction_theta_max 0.984
_diffrn_measurement_device_type 'Bruker Kappa DUO CCD diffractometer'
_diffrn_measurement_method '\f and \w scans'
_diffrn_radiation_monochromator mirrors
_diffrn_radiation_type CuK\a
_diffrn_radiation_wavelength 1.54178
_diffrn_reflns_av_R_equivalents 0.0400
_diffrn_reflns_av_unetI/netI 0.0245
_diffrn_reflns_Laue_measured_fraction_full 0.985
_diffrn_reflns_Laue_measured_fraction_max 0.984
_diffrn_reflns_limit_h_max 6
_diffrn_reflns_limit_h_min -6
_diffrn_reflns_limit_k_max 11
_diffrn_reflns_limit_k_min -14
_diffrn_reflns_limit_l_max 19
_diffrn_reflns_limit_l_min -19
_diffrn_reflns_number 14797
_diffrn_reflns_point_group_measured_fraction_full 0.967
_diffrn_reflns_point_group_measured_fraction_max 0.964
_diffrn_reflns_theta_full 67.679
_diffrn_reflns_theta_max 67.882
_diffrn_reflns_theta_min 4.535
_diffrn_source 'microfocus sealed tube'
_diffrn_source_type 'Incoatec I\uS'
_exptl_absorpt_coefficient_mu 0.778
_exptl_absorpt_correction_T_max 0.7530
_exptl_absorpt_correction_T_min 0.6250
_exptl_absorpt_correction_type multi-scan
_exptl_absorpt_process_details
;
Sheldrick, G.M. (2013). SADABS. Bruker AXS Inc. Madison, WI USA.
;
_exptl_crystal_colour colorless
_exptl_crystal_density_diffrn 1.303
_exptl_crystal_density_meas ?
_exptl_crystal_density_method none
_exptl_crystal_description plate
_exptl_crystal_F_000 464
_exptl_crystal_size_max 0.480
_exptl_crystal_size_mid 0.120
_exptl_crystal_size_min 0.040
_refine_diff_density_max 0.325
_refine_diff_density_min -0.185
_refine_diff_density_rms 0.039
_refine_ls_abs_structure_details
;
 Flack x determined using 731 quotients [(I+)-(I-)]/[(I+)+(I-)]
 (Parsons and Flack (2004), Acta Cryst. A60, s61).
;
_refine_ls_abs_structure_Flack -0.01(9)
_refine_ls_extinction_coef na
_refine_ls_extinction_method none
_refine_ls_goodness_of_fit_ref 1.070
_refine_ls_hydrogen_treatment mixed
_refine_ls_matrix_type full
_refine_ls_number_parameters 149
_refine_ls_number_reflns 1962
_refine_ls_number_restraints 2
_refine_ls_restrained_S_all 1.080
_refine_ls_R_factor_all 0.0297
_refine_ls_R_factor_gt 0.0284
_refine_ls_shift/su_max 0.000
_refine_ls_shift/su_mean 0.000
_refine_ls_structure_factor_coef Fsqd
_refine_ls_weighting_details
;
 w=1/[\s^2^(Fo^2^)+(0.0321P)^2^+0.3063P]
 where P=(Fo^2^+2Fc^2^)/3
;
_refine_ls_weighting_scheme calc
_refine_ls_wR_factor_gt 0.0690
_refine_ls_wR_factor_ref 0.0699
_reflns_Friedel_coverage 0.646
_reflns_Friedel_fraction_full 0.941
_reflns_Friedel_fraction_max 0.934
_reflns_number_gt 1900
_reflns_number_total 1962
_reflns_threshold_expression 'I > 2\s(I)'
_cod_data_source_file ja500374p_si_002.cif
_cod_data_source_block C12H13NO3
_cod_depositor_comments
;
The following automatic conversions were performed:

'_exptl_crystal_density_meas' value 'not measured' was changed to '?'
- the value is perceived as not measured.

Automatic conversion script
Id: cif_fix_values 3008 2015-01-20 13:52:24Z robertas 
;
_cod_database_code 4121418
_shelx_space_group_comment
;
The symmetry employed for this shelxl refinement is uniquely defined
by the following loop, which should always be used as a source of
symmetry information in preference to the above space-group names.
They are only intended as comments.
;
_shelx_estimated_absorpt_t_min 0.707
_shelx_estimated_absorpt_t_max 0.970
_shelxl_version_number 2013-2

loop_
_space_group_symop_operation_xyz
'x, y, z'
'-x+1/2, -y, z+1/2'
'-x, y+1/2, -z+1/2'
'x+1/2, -y+1/2, -z'

loop_
_atom_site_label
_atom_site_type_symbol
_atom_site_fract_x
_atom_site_fract_y
_atom_site_fract_z
_atom_site_U_iso_or_equiv
_atom_site_adp_type
_atom_site_occupancy
_atom_site_site_symmetry_order
_atom_site_calc_flag
_atom_site_refinement_flags_posn
_atom_site_refinement_flags_adp
O1 O 0.1996(2) 0.73587(12) 0.66916(8) 0.0228(3) Uani 1 1 d . .
O2 O -0.2712(2) 1.06660(11) 0.35814(8) 0.0215(3) Uani 1 1 d . .
O3 O -0.3810(3) 1.21659(12) 0.42740(9) 0.0292(4) Uani 1 1 d . .
N1 N 0.0015(3) 1.15135(13) 0.43262(10) 0.0214(4) Uani 1 1 d D .
H1N H 0.048(4) 1.1946(18) 0.4745(13) 0.026 Uiso 1 1 d D U
C1 C 0.0473(3) 0.94809(18) 0.19790(11) 0.0242(4) Uani 1 1 d . U
H1A H 0.0083 0.8751 0.2120 0.029 Uiso 1 1 calc R U
H1B H 0.0998 0.9651 0.1432 0.029 Uiso 1 1 calc R U
C2 C 0.0281(4) 1.02770(17) 0.25576(12) 0.0211(4) Uani 1 1 d . U
H2 H 0.0680 1.1001 0.2403 0.025 Uiso 1 1 calc R U
C3 C -0.0530(3) 1.00673(16) 0.34269(11) 0.0181(4) Uani 1 1 d . .
H3 H -0.0806 0.9270 0.3507 0.022 Uiso 1 1 calc R U
C4 C 0.1182(3) 1.04976(16) 0.41128(12) 0.0188(4) Uani 1 1 d . .
H4 H 0.2768 1.0648 0.3866 0.023 Uiso 1 1 calc R U
C5 C 0.1410(3) 0.97161(16) 0.48368(11) 0.0182(4) Uani 1 1 d . .
C6 C 0.3315(3) 0.89990(16) 0.48784(11) 0.0182(4) Uani 1 1 d . .
H6 H 0.4529 0.9045 0.4472 0.022 Uiso 1 1 calc R U
C7 C 0.3468(3) 0.82239(16) 0.55006(11) 0.0186(4) Uani 1 1 d . .
H7 H 0.4772 0.7739 0.5519 0.022 Uiso 1 1 calc R U
C8 C 0.1697(3) 0.81576(16) 0.61017(11) 0.0181(4) Uani 1 1 d . .
C9 C 0.0138(4) 0.7219(2) 0.72852(13) 0.0334(5) Uani 1 1 d . .
H9A H -0.1353 0.7099 0.6991 0.050 Uiso 1 1 calc R U
H9B H 0.0012 0.7874 0.7632 0.050 Uiso 1 1 calc R U
H9C H 0.0485 0.6589 0.7639 0.050 Uiso 1 1 calc R U
C10 C -0.2251(4) 1.15215(17) 0.40960(11) 0.0207(4) Uani 1 1 d . .
C11 C -0.0328(3) 0.96418(16) 0.54491(11) 0.0202(4) Uani 1 1 d . .
H11 H -0.1630 1.0128 0.5434 0.024 Uiso 1 1 calc R U
C12 C -0.0193(3) 0.88713(16) 0.60806(11) 0.0200(4) Uani 1 1 d . .
H12 H -0.1387 0.8834 0.6495 0.024 Uiso 1 1 calc R U

loop_
_atom_site_aniso_label
_atom_site_aniso_U_11
_atom_site_aniso_U_22
_atom_site_aniso_U_33
_atom_site_aniso_U_23
_atom_site_aniso_U_13
_atom_site_aniso_U_12
O1 0.0260(8) 0.0224(7) 0.0199(6) 0.0033(6) 0.0038(6) 0.0029(6)
O2 0.0168(7) 0.0270(8) 0.0207(6) -0.0067(6) -0.0009(5) 0.0010(6)
O3 0.0318(8) 0.0326(8) 0.0233(7) -0.0066(7) -0.0020(6) 0.0107(7)
N1 0.0255(9) 0.0165(8) 0.0222(8) -0.0037(7) -0.0056(7) -0.0021(7)
C1 0.0191(10) 0.0348(11) 0.0185(9) 0.0067(7) -0.0003(8) 0.0025(9)
C2 0.0186(10) 0.0243(10) 0.0205(8) 0.0046(7) -0.0005(8) -0.0007(8)
C3 0.0179(10) 0.0177(9) 0.0185(9) -0.0008(7) -0.0006(8) 0.0005(7)
C4 0.0184(9) 0.0189(10) 0.0192(9) 0.0000(8) -0.0004(7) -0.0021(8)
C5 0.0170(9) 0.0199(10) 0.0176(9) -0.0028(8) -0.0028(7) -0.0021(8)
C6 0.0163(9) 0.0216(10) 0.0166(8) -0.0037(8) 0.0004(7) -0.0017(8)
C7 0.0173(9) 0.0189(10) 0.0198(9) -0.0049(8) -0.0002(8) 0.0022(8)
C8 0.0208(10) 0.0176(9) 0.0160(8) -0.0016(7) -0.0017(8) -0.0012(8)
C9 0.0344(13) 0.0374(13) 0.0283(10) 0.0110(10) 0.0106(10) 0.0061(11)
C10 0.0245(10) 0.0227(11) 0.0150(8) 0.0004(8) -0.0012(8) 0.0013(9)
C11 0.0164(9) 0.0221(10) 0.0221(9) -0.0023(8) -0.0008(8) 0.0019(8)
C12 0.0177(9) 0.0247(11) 0.0176(8) -0.0017(8) 0.0044(8) 0.0001(8)

loop_
_atom_type_symbol
_atom_type_description
_atom_type_scat_dispersion_real
_atom_type_scat_dispersion_imag
_atom_type_scat_source
C C 0.0181 0.0091 'International Tables Vol C Tables 4.2.6.8 and 6.1.1.4'
H H 0.0000 0.0000 'International Tables Vol C Tables 4.2.6.8 and 6.1.1.4'
N N 0.0311 0.0180 'International Tables Vol C Tables 4.2.6.8 and 6.1.1.4'
O O 0.0492 0.0322 'International Tables Vol C Tables 4.2.6.8 and 6.1.1.4'

loop_
_geom_angle_atom_site_label_1
_geom_angle_atom_site_label_2
_geom_angle_atom_site_label_3
_geom_angle
C8 O1 C9 116.97(16)
C10 O2 C3 109.17(14)
C10 N1 C4 112.27(17)
C10 N1 H1N 119.1(15)
C4 N1 H1N 123.4(15)
C2 C1 H1A 120.0
C2 C1 H1B 120.0
H1A C1 H1B 120.0
C1 C2 C3 122.82(18)
C1 C2 H2 118.6
C3 C2 H2 118.6
O2 C3 C2 109.47(15)
O2 C3 C4 103.72(14)
C2 C3 C4 114.16(16)
O2 C3 H3 109.8
C2 C3 H3 109.8
C4 C3 H3 109.8
N1 C4 C5 113.75(15)
N1 C4 C3 99.99(15)
C5 C4 C3 112.34(15)
N1 C4 H4 110.1
C5 C4 H4 110.1
C3 C4 H4 110.1
C11 C5 C6 118.20(17)
C11 C5 C4 121.47(17)
C6 C5 C4 120.21(16)
C7 C6 C5 121.16(17)
C7 C6 H6 119.4
C5 C6 H6 119.4
C6 C7 C8 119.63(18)
C6 C7 H7 120.2
C8 C7 H7 120.2
O1 C8 C12 124.34(17)
O1 C8 C7 115.41(17)
C12 C8 C7 120.24(18)
O1 C9 H9A 109.5
O1 C9 H9B 109.5
H9A C9 H9B 109.5
O1 C9 H9C 109.5
H9A C9 H9C 109.5
H9B C9 H9C 109.5
O3 C10 N1 129.54(19)
O3 C10 O2 120.18(18)
N1 C10 O2 110.27(17)
C12 C11 C5 121.30(18)
C12 C11 H11 119.3
C5 C11 H11 119.3
C8 C12 C11 119.45(17)
C8 C12 H12 120.3
C11 C12 H12 120.3

loop_
_geom_bond_atom_site_label_1
_geom_bond_atom_site_label_2
_geom_bond_distance
O1 C8 1.374(2)
O1 C9 1.430(3)
O2 C10 1.361(2)
O2 C3 1.461(2)
O3 C10 1.221(3)
N1 C10 1.337(3)
N1 C4 1.453(3)
N1 H1N 0.897(18)
C1 C2 1.352(3)
C1 H1A 0.9500
C1 H1B 0.9500
C2 C3 1.491(3)
C2 H2 0.9500
C3 C4 1.560(3)
C3 H3 1.0000
C4 C5 1.512(3)
C4 H4 1.0000
C5 C11 1.395(3)
C5 C6 1.396(3)
C6 C7 1.382(3)
C6 H6 0.9500
C7 C8 1.395(3)
C7 H7 0.9500
C8 C12 1.385(3)
C9 H9A 0.9800
C9 H9B 0.9800
C9 H9C 0.9800
C11 C12 1.388(3)
C11 H11 0.9500
C12 H12 0.9500

loop_
_geom_hbond_atom_site_label_D
_geom_hbond_atom_site_label_H
_geom_hbond_atom_site_label_A
_geom_hbond_distance_DH
_geom_hbond_distance_HA
_geom_hbond_distance_DA
_geom_hbond_angle_DHA
_geom_hbond_site_symmetry_A
N1 H1N O3 0.897(18) 1.956(19) 2.849(2) 174(2) 4_576

loop_
_geom_torsion_atom_site_label_1
_geom_torsion_atom_site_label_2
_geom_torsion_atom_site_label_3
_geom_torsion_atom_site_label_4
_geom_torsion
C10 O2 C3 C2 -107.32(17)
C10 O2 C3 C4 14.90(19)
C1 C2 C3 O2 -117.7(2)
C1 C2 C3 C4 126.6(2)
C10 N1 C4 C5 -99.95(19)
C10 N1 C4 C3 20.01(19)
O2 C3 C4 N1 -19.98(17)
C2 C3 C4 N1 99.07(18)
O2 C3 C4 C5 100.99(17)
C2 C3 C4 C5 -139.96(17)
N1 C4 C5 C11 34.7(2)
C3 C4 C5 C11 -78.0(2)
N1 C4 C5 C6 -149.34(17)
C3 C4 C5 C6 98.0(2)
C11 C5 C6 C7 1.0(3)
C4 C5 C6 C7 -175.16(17)
C5 C6 C7 C8 -0.3(3)
C9 O1 C8 C12 4.3(3)
C9 O1 C8 C7 -175.98(18)
C6 C7 C8 O1 179.65(17)
C6 C7 C8 C12 -0.7(3)
C4 N1 C10 O3 168.9(2)
C4 N1 C10 O2 -12.0(2)
C3 O2 C10 O3 176.32(17)
C3 O2 C10 N1 -2.8(2)
C6 C5 C11 C12 -0.6(3)
C4 C5 C11 C12 175.46(17)
O1 C8 C12 C11 -179.35(17)
C7 C8 C12 C11 1.0(3)
C5 C11 C12 C8 -0.3(3)
